data_7040725
loop_
_publ_author_name
'Zheng, Chunyang'
'Xu, Juping'
'Wang, Feng'
'Tao, Jun'
'Li, Dongfeng'

_publ_section_title
;
 Spin crossover and reversible single-crystal to single-crystal
 transformation behaviour in two cyanide-bridged mixed-valence {FeFe}
 clusters.
;
_journal_issue 43
_journal_name_full 'Dalton transactions (Cambridge, England : 2003)'
_journal_page_first 17254
_journal_page_last 17263
_journal_paper_doi 10.1039/c6dt03436e
_journal_volume 45
_journal_year 2016
_chemical_formula_moiety 'C62 H60 B2 Fe4 N26, 2(Cl O4) '
_chemical_formula_sum 'C62 H60 B2 Cl2 Fe4 N26 O8'
_chemical_formula_weight 1613.28
_space_group_crystal_system monoclinic
_space_group_IT_number 14
_space_group_name_Hall '-P 2ybc'
_space_group_name_H-M_alt 'P 1 21/c 1'
_symmetry_space_group_name_Hall '-P 2ybc'
_symmetry_space_group_name_H-M 'P 1 21/c 1'
_atom_sites_solution_hydrogens geom
_audit_creation_method SHELXL-2014/7
_audit_update_record
;
2016-09-02 deposited with the CCDC.
2016-09-26 downloaded from the CCDC.
;
_cell_angle_alpha 90
_cell_angle_beta 108.5880(10)
_cell_angle_gamma 90
_cell_formula_units_Z 2
_cell_length_a 12.6962(11)
_cell_length_b 17.2719(15)
_cell_length_c 16.5706(15)
_cell_measurement_reflns_used 7063
_cell_measurement_temperature 100(2)
_cell_measurement_theta_max 29.42
_cell_measurement_theta_min 2.36
_cell_volume 3444.2(5)
_computing_cell_refinement 'Bruker SAINT'
_computing_data_collection 'Bruker APEX2'
_computing_data_reduction 'Bruker SAINT'
_computing_molecular_graphics 'Bruker SHELXTL'
_computing_publication_material 'Bruker SHELXTL'
_computing_structure_refinement 'SHELXL-2014/7 (Sheldrick, 2014)'
_computing_structure_solution 'SHELXS-2014 (Sheldrick, 2014)'
_diffrn_ambient_temperature 100(2)
_diffrn_measured_fraction_theta_full 0.993
_diffrn_measured_fraction_theta_max 0.993
_diffrn_measurement_device_type 'Bruker APEX-II CCD'
_diffrn_measurement_method '\f and \w scans'
_diffrn_radiation_type MoK\a
_diffrn_radiation_wavelength 0.71073
_diffrn_reflns_av_R_equivalents 0.0393
_diffrn_reflns_av_unetI/netI 0.0354
_diffrn_reflns_Laue_measured_fraction_full 0.993
_diffrn_reflns_Laue_measured_fraction_max 0.993
_diffrn_reflns_limit_h_max 15
_diffrn_reflns_limit_h_min -15
_diffrn_reflns_limit_k_max 19
_diffrn_reflns_limit_k_min -20
_diffrn_reflns_limit_l_max 19
_diffrn_reflns_limit_l_min -19
_diffrn_reflns_number 24676
_diffrn_reflns_point_group_measured_fraction_full 0.993
_diffrn_reflns_point_group_measured_fraction_max 0.993
_diffrn_reflns_theta_full 24.999
_diffrn_reflns_theta_max 24.999
_diffrn_reflns_theta_min 1.692
_exptl_absorpt_coefficient_mu 0.978
_exptl_absorpt_correction_T_max 0.9347
_exptl_absorpt_correction_T_min 0.8284
_exptl_absorpt_correction_type multi-scan
_exptl_absorpt_process_details sadabs
_exptl_crystal_colour red
_exptl_crystal_density_diffrn 1.556
_exptl_crystal_density_method 'not measured'
_exptl_crystal_description block
_exptl_crystal_F_000 1652
_exptl_crystal_size_max 0.200
_exptl_crystal_size_mid 0.100
_exptl_crystal_size_min 0.070
_refine_diff_density_max 1.509
_refine_diff_density_min -0.389
_refine_diff_density_rms 0.068
_refine_ls_extinction_method none
_refine_ls_goodness_of_fit_ref 1.042
_refine_ls_hydrogen_treatment constr
_refine_ls_matrix_type full
_refine_ls_number_parameters 516
_refine_ls_number_reflns 6027
_refine_ls_number_restraints 196
_refine_ls_restrained_S_all 1.046
_refine_ls_R_factor_all 0.0459
_refine_ls_R_factor_gt 0.0354
_refine_ls_shift/su_max 0.003
_refine_ls_shift/su_mean 0.000
_refine_ls_structure_factor_coef Fsqd
_refine_ls_weighting_details 'w=1/[\s^2^(Fo^2^)+(0.0437P)^2^+4.1541P] where P=(Fo^2^+2Fc^2^)/3'
_refine_ls_weighting_scheme calc
_refine_ls_wR_factor_gt 0.0893
_refine_ls_wR_factor_ref 0.0956
_reflns_Friedel_coverage 0.000
_reflns_number_gt 5040
_reflns_number_total 6027
_reflns_threshold_expression 'I > 2\s(I)'
_cod_data_source_file c6dt03436e2.cif
_cod_data_source_block 3-100K
_cod_depositor_comments 'Adding full bibliography for 7040715--7040730.cif.'
_cod_database_code 7040725
_shelx_shelxl_version_number 2014/7
_shelx_space_group_comment
;
The symmetry employed for this shelxl refinement is uniquely defined
by the following loop, which should always be used as a source of
symmetry information in preference to the above space-group names.
They are only intended as comments.
;
_shelx_estimated_absorpt_t_min 0.828
_shelx_estimated_absorpt_t_max 0.935

loop_
_space_group_symop_operation_xyz
'x, y, z'
'-x, y+1/2, -z+1/2'
'-x, -y, -z'
'x, -y-1/2, z-1/2'

loop_
_atom_site_label
_atom_site_type_symbol
_atom_site_fract_x
_atom_site_fract_y
_atom_site_fract_z
_atom_site_U_iso_or_equiv
_atom_site_adp_type
_atom_site_occupancy
_atom_site_site_symmetry_order
_atom_site_calc_flag
_atom_site_refinement_flags_posn
_atom_site_refinement_flags_adp
_atom_site_refinement_flags_occupancy
_atom_site_disorder_assembly
_atom_site_disorder_group
Fe1 Fe 0.26079(3) 0.57735(2) 0.92755(2) 0.01414(11) Uani 1 1 d . . . . .
Fe2 Fe 0.37196(3) 0.31588(2) 1.03770(2) 0.01467(11) Uani 1 1 d . . . . .
B1 B 0.1310(3) 0.5753(2) 0.7311(2) 0.0219(7) Uani 1 1 d . . . . .
N1 N 0.33073(18) 0.42403(13) 1.02222(14) 0.0180(5) Uani 1 1 d . . . . .
N2 N 0.48951(19) 0.65434(13) 0.98103(13) 0.0176(5) Uani 1 1 d . . . . .
N3 N 0.2100(2) 0.64640(16) 1.08182(16) 0.0286(6) Uani 1 1 d . . . . .
N4 N 0.30909(18) 0.52815(13) 0.83707(13) 0.0170(5) Uani 1 1 d . . . . .
N5 N 0.24398(19) 0.53231(13) 0.75378(13) 0.0192(5) Uani 1 1 d . . . . .
N6 N 0.20602(18) 0.66746(13) 0.85398(13) 0.0174(5) Uani 1 1 d . . . . .
N7 N 0.15673(19) 0.65794(14) 0.76838(14) 0.0201(5) Uani 1 1 d . . . . .
N8 N 0.11220(19) 0.53220(13) 0.87222(14) 0.0182(5) Uani 1 1 d . . . . .
N9 N 0.06616(19) 0.53568(13) 0.78610(14) 0.0194(5) Uani 1 1 d . . . . .
N10 N 0.45543(19) 0.31631(13) 1.16077(14) 0.0203(5) Uani 1 1 d . . . . .
N11 N 0.41089(19) 0.20412(13) 1.05134(14) 0.0196(5) Uani 1 1 d . . . . .
N12 N 0.23244(18) 0.28357(13) 1.05571(13) 0.0167(5) Uani 1 1 d . . . . .
N13 N 0.29607(19) 0.28694(14) 0.91673(14) 0.0196(5) Uani 1 1 d . . . . .
C1 C 0.3074(2) 0.48497(16) 0.99387(16) 0.0171(6) Uani 1 1 d . . . . .
C2 C 0.4044(2) 0.62536(15) 0.96998(16) 0.0162(6) Uani 1 1 d . . . . .
C3 C 0.2271(2) 0.62105(16) 1.02303(17) 0.0200(6) Uani 1 1 d . . . . .
C4 C 0.3981(2) 0.48650(16) 0.83974(18) 0.0208(6) Uani 1 1 d . . . . .
H4 H 0.4569 0.4743 0.8901 0.025 Uiso 1 1 calc R U . . .
C5 C 0.3928(2) 0.46349(18) 0.75858(19) 0.0265(7) Uani 1 1 d . . . . .
H5 H 0.4454 0.4333 0.7425 0.032 Uiso 1 1 calc R U . . .
C6 C 0.2947(3) 0.49388(18) 0.70616(19) 0.0266(7) Uani 1 1 d . . . . .
H6 H 0.2672 0.4885 0.6460 0.032 Uiso 1 1 calc R U . . .
C7 C 0.2096(2) 0.74313(16) 0.86982(18) 0.0205(6) Uani 1 1 d . . . . .
H7 H 0.2393 0.7660 0.9245 0.025 Uiso 1 1 calc R U . . .
C8 C 0.1634(2) 0.78364(18) 0.79435(19) 0.0262(7) Uani 1 1 d . . . . .
H8 H 0.1555 0.8382 0.7874 0.031 Uiso 1 1 calc R U . . .
C9 C 0.1315(2) 0.72834(17) 0.73204(19) 0.0248(7) Uani 1 1 d . . . . .
H9 H 0.0972 0.7380 0.6730 0.030 Uiso 1 1 calc R U . . .
C10 C 0.0390(2) 0.49599(16) 0.90172(19) 0.0228(6) Uani 1 1 d . . . . .
H10 H 0.0500 0.4852 0.9600 0.027 Uiso 1 1 calc R U . . .
C11 C -0.0554(2) 0.47644(18) 0.8351(2) 0.0298(7) Uani 1 1 d . . . . .
H11 H -0.1198 0.4505 0.8384 0.036 Uiso 1 1 calc R U . . .
C12 C -0.0354(2) 0.50270(17) 0.76349(19) 0.0264(7) Uani 1 1 d . . . . .
H12 H -0.0850 0.4984 0.7070 0.032 Uiso 1 1 calc R U . . .
C13 C 0.0648(3) 0.57439(19) 0.63215(18) 0.0309(7) Uani 1 1 d . . . . .
H13A H 0.1109 0.5971 0.6008 0.046 Uiso 1 1 calc R U . . .
H13B H -0.0037 0.6046 0.6212 0.046 Uiso 1 1 calc R U . . .
H13C H 0.0462 0.5209 0.6133 0.046 Uiso 1 1 calc R U . . .
C14 C 0.4547(3) 0.37032(18) 1.21821(18) 0.0264(7) Uani 1 1 d . . . . .
H14 H 0.4065 0.4135 1.2009 0.032 Uiso 1 1 calc R U . . .
C15 C 0.5221(3) 0.3654(2) 1.30251(19) 0.0368(8) Uani 1 1 d . . . . .
H15 H 0.5203 0.4047 1.3422 0.044 Uiso 1 1 calc R U . . .
C16 C 0.5919(3) 0.3024(2) 1.3275(2) 0.0413(9) Uani 1 1 d . . . . .
H16 H 0.6394 0.2981 1.3847 0.050 Uiso 1 1 calc R U . . .
C17 C 0.5923(3) 0.2459(2) 1.2693(2) 0.0333(8) Uani 1 1 d . . . . .
H17 H 0.6389 0.2017 1.2859 0.040 Uiso 1 1 calc R U . . .
C18 C 0.5240(2) 0.25420(18) 1.18623(18) 0.0243(7) Uani 1 1 d . . . . .
C19 C 0.5218(2) 0.19797(17) 1.11662(19) 0.0251(7) Uani 1 1 d . . . . .
H19A H 0.5807 0.2108 1.0915 0.030 Uiso 1 1 calc R U . . .
H19B H 0.5344 0.1446 1.1395 0.030 Uiso 1 1 calc R U . . .
C20 C 0.3271(2) 0.16191(17) 1.08085(19) 0.0238(6) Uani 1 1 d . . . . .
H20A H 0.3579 0.1527 1.1429 0.029 Uiso 1 1 calc R U . . .
H20B H 0.3114 0.1109 1.0522 0.029 Uiso 1 1 calc R U . . .
C21 C 0.2210(2) 0.20699(16) 1.06187(16) 0.0188(6) Uani 1 1 d . . . . .
C22 C 0.1201(2) 0.17238(18) 1.05570(17) 0.0240(6) Uani 1 1 d . . . . .
H22 H 0.1141 0.1177 1.0584 0.029 Uiso 1 1 calc R U . . .
C23 C 0.0283(2) 0.21917(19) 1.04551(18) 0.0285(7) Uani 1 1 d . . . . .
H23 H -0.0420 0.1971 1.0404 0.034 Uiso 1 1 calc R U . . .
C24 C 0.0404(2) 0.29813(19) 1.04285(19) 0.0284(7) Uani 1 1 d . . . . .
H24 H -0.0208 0.3315 1.0381 0.034 Uiso 1 1 calc R U . . .
C25 C 0.1428(2) 0.32826(17) 1.04721(18) 0.0237(6) Uani 1 1 d . . . . .
H25 H 0.1502 0.3828 1.0441 0.028 Uiso 1 1 calc R U . . .
C26 C 0.4113(2) 0.17569(17) 0.96664(18) 0.0241(6) Uani 1 1 d . . . . .
H26A H 0.4036 0.1186 0.9638 0.029 Uiso 1 1 calc R U . . .
H26B H 0.4821 0.1897 0.9573 0.029 Uiso 1 1 calc R U . . .
C27 C 0.3155(2) 0.21255(17) 0.89972(18) 0.0228(6) Uani 1 1 d . . . . .
C28 C 0.2517(3) 0.1751(2) 0.8272(2) 0.0342(8) Uani 1 1 d . . . . .
H28 H 0.2652 0.1223 0.8176 0.041 Uiso 1 1 calc R U . . .
C29 C 0.1674(3) 0.2158(2) 0.7683(2) 0.0415(9) Uani 1 1 d . . . . .
H29 H 0.1222 0.1912 0.7179 0.050 Uiso 1 1 calc R U . . .
C30 C 0.1500(3) 0.2924(2) 0.78397(19) 0.0340(8) Uani 1 1 d . . . . .
H30 H 0.0939 0.3216 0.7438 0.041 Uiso 1 1 calc R U . . .
C31 C 0.2151(2) 0.32605(18) 0.85849(17) 0.0242(6) Uani 1 1 d . . . . .
H31 H 0.2024 0.3787 0.8692 0.029 Uiso 1 1 calc R U . . .
Cl1 Cl 0.2575(10) 0.5527(7) 0.4511(8) 0.035(2) Uani 0.143(4) 1 d D U P A 1
O1 O 0.1476(10) 0.5877(8) 0.4243(10) 0.043(3) Uani 0.143(4) 1 d D U P A 1
O2 O 0.275(2) 0.5148(12) 0.3794(12) 0.056(5) Uani 0.143(4) 1 d D U P A 1
O3 O 0.2591(18) 0.4949(11) 0.5132(12) 0.073(4) Uani 0.143(4) 1 d D U P A 1
O4 O 0.3358(12) 0.6133(8) 0.4829(10) 0.040(3) Uani 0.143(4) 1 d D U P A 1
Cl1' Cl 0.28325(18) 0.54256(11) 0.46428(13) 0.0361(5) Uani 0.857(4) 1 d D U P A 2
O1' O 0.1997(3) 0.48814(18) 0.4662(2) 0.0505(9) Uani 0.857(4) 1 d D U P A 2
O2' O 0.2908(4) 0.5461(2) 0.3803(2) 0.0558(11) Uani 0.857(4) 1 d D U P A 2
O3' O 0.3874(2) 0.51743(17) 0.52374(17) 0.0441(8) Uani 0.857(4) 1 d D U P A 2
O4' O 0.2552(4) 0.61705(18) 0.4897(2) 0.0715(12) Uani 0.857(4) 1 d D U P A 2

loop_
_atom_site_aniso_label
_atom_site_aniso_U_11
_atom_site_aniso_U_22
_atom_site_aniso_U_33
_atom_site_aniso_U_23
_atom_site_aniso_U_13
_atom_site_aniso_U_12
Fe1 0.0144(2) 0.0122(2) 0.0147(2) 0.00144(14) 0.00302(15) 0.00033(15)
Fe2 0.0151(2) 0.0128(2) 0.0141(2) 0.00316(14) 0.00175(15) -0.00080(15)
B1 0.0220(17) 0.0240(18) 0.0167(15) 0.0007(13) 0.0019(13) -0.0002(14)
N1 0.0176(12) 0.0171(13) 0.0175(11) 0.0027(10) 0.0032(9) -0.0025(10)
N2 0.0202(13) 0.0132(12) 0.0167(12) 0.0030(9) 0.0022(9) -0.0001(10)
N3 0.0236(14) 0.0362(16) 0.0259(14) -0.0087(11) 0.0078(11) -0.0055(12)
N4 0.0200(12) 0.0144(12) 0.0153(11) 0.0003(9) 0.0040(9) -0.0030(10)
N5 0.0219(13) 0.0193(13) 0.0148(11) -0.0020(9) 0.0037(9) -0.0026(10)
N6 0.0183(12) 0.0157(12) 0.0154(11) 0.0030(9) 0.0013(9) 0.0005(10)
N7 0.0191(12) 0.0198(13) 0.0182(12) 0.0050(10) 0.0016(9) 0.0010(10)
N8 0.0197(12) 0.0143(12) 0.0192(12) 0.0005(9) 0.0043(9) 0.0007(10)
N9 0.0175(12) 0.0183(12) 0.0185(12) -0.0016(9) 0.0003(9) -0.0014(10)
N10 0.0195(12) 0.0223(13) 0.0177(12) 0.0036(10) 0.0038(10) -0.0054(10)
N11 0.0173(12) 0.0167(12) 0.0247(12) 0.0036(9) 0.0068(10) -0.0005(10)
N12 0.0186(12) 0.0186(12) 0.0114(11) 0.0022(9) 0.0026(9) 0.0010(10)
N13 0.0176(12) 0.0231(13) 0.0179(12) 0.0009(10) 0.0054(9) -0.0048(10)
C1 0.0148(14) 0.0203(16) 0.0151(13) -0.0019(11) 0.0032(11) -0.0022(11)
C2 0.0203(15) 0.0136(14) 0.0131(13) 0.0030(10) 0.0029(11) 0.0047(12)
C3 0.0160(14) 0.0202(15) 0.0215(15) 0.0011(12) 0.0028(11) -0.0020(12)
C4 0.0187(15) 0.0171(15) 0.0257(15) -0.0019(11) 0.0059(12) -0.0003(12)
C5 0.0246(16) 0.0265(17) 0.0307(16) -0.0100(13) 0.0119(13) -0.0011(13)
C6 0.0301(17) 0.0286(17) 0.0231(15) -0.0086(12) 0.0112(13) -0.0057(14)
C7 0.0176(14) 0.0170(15) 0.0267(15) -0.0011(11) 0.0067(12) 0.0003(12)
C8 0.0240(16) 0.0163(15) 0.0379(17) 0.0090(13) 0.0091(13) 0.0041(12)
C9 0.0221(15) 0.0255(17) 0.0250(15) 0.0116(13) 0.0050(12) 0.0052(13)
C10 0.0224(15) 0.0187(15) 0.0297(16) 0.0029(12) 0.0117(13) 0.0004(12)
C11 0.0201(16) 0.0253(17) 0.0445(19) -0.0031(14) 0.0111(14) -0.0074(13)
C12 0.0188(15) 0.0246(16) 0.0307(16) -0.0057(13) 0.0007(12) -0.0057(13)
C13 0.0295(17) 0.0385(19) 0.0184(15) -0.0007(13) -0.0014(13) -0.0021(15)
C14 0.0277(16) 0.0303(17) 0.0209(15) -0.0002(13) 0.0074(12) -0.0093(14)
C15 0.038(2) 0.053(2) 0.0194(16) -0.0039(15) 0.0092(14) -0.0220(18)
C16 0.0247(17) 0.076(3) 0.0166(16) 0.0152(17) -0.0031(13) -0.0129(18)
C17 0.0189(16) 0.050(2) 0.0273(17) 0.0170(15) 0.0019(13) -0.0011(15)
C18 0.0174(15) 0.0292(17) 0.0242(15) 0.0126(12) 0.0036(12) -0.0026(13)
C19 0.0175(15) 0.0236(16) 0.0319(16) 0.0118(13) 0.0048(12) 0.0053(12)
C20 0.0239(16) 0.0153(15) 0.0342(17) 0.0066(12) 0.0120(13) -0.0006(12)
C21 0.0210(15) 0.0204(15) 0.0147(13) -0.0002(11) 0.0051(11) -0.0017(12)
C22 0.0246(16) 0.0254(16) 0.0221(15) -0.0043(12) 0.0077(12) -0.0069(13)
C23 0.0189(15) 0.040(2) 0.0251(16) -0.0051(14) 0.0053(12) -0.0090(14)
C24 0.0179(15) 0.0358(19) 0.0299(16) 0.0019(13) 0.0053(13) 0.0048(13)
C25 0.0244(16) 0.0222(16) 0.0244(15) 0.0040(12) 0.0079(12) 0.0026(13)
C26 0.0256(16) 0.0181(15) 0.0314(16) -0.0037(12) 0.0131(13) 0.0001(12)
C27 0.0227(15) 0.0242(16) 0.0249(15) -0.0037(12) 0.0123(12) -0.0053(13)
C28 0.0360(19) 0.036(2) 0.0340(18) -0.0160(15) 0.0164(15) -0.0084(15)
C29 0.036(2) 0.062(3) 0.0236(17) -0.0152(16) 0.0043(14) -0.0083(18)
C30 0.0257(17) 0.051(2) 0.0209(16) 0.0021(15) 0.0018(13) -0.0033(16)
C31 0.0225(15) 0.0303(17) 0.0181(14) 0.0033(12) 0.0042(12) -0.0005(13)
Cl1 0.045(4) 0.035(4) 0.031(4) -0.005(3) 0.020(3) -0.006(3)
O1 0.049(6) 0.031(7) 0.052(7) 0.001(6) 0.022(6) -0.005(5)
O2 0.068(10) 0.054(10) 0.035(7) -0.030(7) 0.000(7) 0.000(9)
O3 0.076(9) 0.065(8) 0.068(8) 0.032(7) 0.010(7) -0.011(7)
O4 0.046(6) 0.022(6) 0.050(7) -0.013(5) 0.010(6) -0.003(5)
Cl1' 0.0553(11) 0.0221(7) 0.0255(7) 0.0029(5) 0.0054(7) -0.0104(7)
O1' 0.0373(18) 0.0479(19) 0.056(2) 0.0169(15) 0.0011(15) -0.0114(15)
O2' 0.076(3) 0.059(3) 0.0315(17) 0.0000(17) 0.0160(17) -0.025(2)
O3' 0.0377(16) 0.0455(18) 0.0402(16) -0.0053(13) -0.0003(13) -0.0118(14)
O4' 0.123(4) 0.0294(18) 0.056(2) 0.0048(15) 0.019(2) 0.015(2)

loop_
_atom_type_symbol
_atom_type_description
_atom_type_scat_dispersion_real
_atom_type_scat_dispersion_imag
_atom_type_scat_source
C C 0.0033 0.0016 'International Tables Vol C Tables 4.2.6.8 and 6.1.1.4'
H H 0.0000 0.0000 'International Tables Vol C Tables 4.2.6.8 and 6.1.1.4'
N N 0.0061 0.0033 'International Tables Vol C Tables 4.2.6.8 and 6.1.1.4'
B B 0.0013 0.0007 'International Tables Vol C Tables 4.2.6.8 and 6.1.1.4'
O O 0.0106 0.0060 'International Tables Vol C Tables 4.2.6.8 and 6.1.1.4'
Cl Cl 0.1484 0.1585 'International Tables Vol C Tables 4.2.6.8 and 6.1.1.4'
Fe Fe 0.3463 0.8444 'International Tables Vol C Tables 4.2.6.8 and 6.1.1.4'

loop_
_geom_angle_atom_site_label_1
_geom_angle_atom_site_label_2
_geom_angle_atom_site_label_3
_geom_angle
_geom_angle_site_symmetry_1
_geom_angle_site_symmetry_3
C3 Fe1 C1 87.95(11) . .
C3 Fe1 C2 87.92(11) . .
C1 Fe1 C2 93.76(11) . .
C3 Fe1 N6 94.14(11) . .
C1 Fe1 N6 176.16(10) . .
C2 Fe1 N6 89.55(10) . .
C3 Fe1 N8 96.13(10) . .
C1 Fe1 N8 90.70(10) . .
C2 Fe1 N8 174.09(10) . .
N6 Fe1 N8 85.87(9) . .
C3 Fe1 N4 174.39(11) . .
C1 Fe1 N4 87.90(10) . .
C2 Fe1 N4 88.60(10) . .
N6 Fe1 N4 90.23(9) . .
N8 Fe1 N4 87.69(9) . .
N1 Fe2 N2 86.79(9) . 3_667
N1 Fe2 N12 94.31(9) . .
N2 Fe2 N12 178.77(9) 3_667 .
N1 Fe2 N10 99.59(10) . .
N2 Fe2 N10 87.08(9) 3_667 .
N12 Fe2 N10 93.27(9) . .
N1 Fe2 N11 178.59(10) . .
N2 Fe2 N11 94.02(9) 3_667 .
N12 Fe2 N11 84.87(9) . .
N10 Fe2 N11 81.61(10) . .
N1 Fe2 N13 94.89(10) . .
N2 Fe2 N13 94.45(9) 3_667 .
N12 Fe2 N13 84.91(9) . .
N10 Fe2 N13 165.50(10) . .
N11 Fe2 N13 83.90(10) . .
N7 B1 N5 106.5(2) . .
N7 B1 N9 104.7(2) . .
N5 B1 N9 105.4(2) . .
N7 B1 C13 113.4(2) . .
N5 B1 C13 113.0(2) . .
N9 B1 C13 113.1(2) . .
C1 N1 Fe2 163.6(2) . .
C2 N2 Fe2 159.7(2) . 3_667
C4 N4 N5 107.2(2) . .
C4 N4 Fe1 132.20(19) . .
N5 N4 Fe1 120.53(17) . .
C6 N5 N4 108.6(2) . .
C6 N5 B1 132.4(2) . .
N4 N5 B1 119.0(2) . .
C7 N6 N7 107.4(2) . .
C7 N6 Fe1 132.32(19) . .
N7 N6 Fe1 120.27(17) . .
C9 N7 N6 108.7(2) . .
C9 N7 B1 131.5(2) . .
N6 N7 B1 119.6(2) . .
C10 N8 N9 106.8(2) . .
C10 N8 Fe1 133.5(2) . .
N9 N8 Fe1 119.79(17) . .
C12 N9 N8 109.0(2) . .
C12 N9 B1 131.0(2) . .
N8 N9 B1 120.0(2) . .
C14 N10 C18 118.6(2) . .
C14 N10 Fe2 128.0(2) . .
C18 N10 Fe2 113.37(19) . .
C19 N11 C26 112.1(2) . .
C19 N11 C20 109.7(2) . .
C26 N11 C20 111.4(2) . .
C19 N11 Fe2 107.26(17) . .
C26 N11 Fe2 106.77(17) . .
C20 N11 Fe2 109.50(17) . .
C21 N12 C25 117.8(2) . .
C21 N12 Fe2 114.64(18) . .
C25 N12 Fe2 126.43(19) . .
C31 N13 C27 118.4(2) . .
C31 N13 Fe2 127.6(2) . .
C27 N13 Fe2 112.68(18) . .
N1 C1 Fe1 169.9(2) . .
N2 C2 Fe1 168.3(2) . .
N3 C3 Fe1 177.9(3) . .
N4 C4 C5 110.3(3) . .
N4 C4 H4 124.9 . .
C5 C4 H4 124.9 . .
C6 C5 C4 104.9(3) . .
C6 C5 H5 127.5 . .
C4 C5 H5 127.5 . .
N5 C6 C5 109.0(3) . .
N5 C6 H6 125.5 . .
C5 C6 H6 125.5 . .
N6 C7 C8 109.8(3) . .
N6 C7 H7 125.1 . .
C8 C7 H7 125.1 . .
C9 C8 C7 105.4(3) . .
C9 C8 H8 127.3 . .
C7 C8 H8 127.3 . .
N7 C9 C8 108.7(3) . .
N7 C9 H9 125.6 . .
C8 C9 H9 125.6 . .
N8 C10 C11 110.3(3) . .
N8 C10 H10 124.8 . .
C11 C10 H10 124.8 . .
C12 C11 C10 104.9(3) . .
C12 C11 H11 127.5 . .
C10 C11 H11 127.5 . .
N9 C12 C11 108.9(3) . .
N9 C12 H12 125.5 . .
C11 C12 H12 125.5 . .
B1 C13 H13A 109.5 . .
B1 C13 H13B 109.5 . .
H13A C13 H13B 109.5 . .
B1 C13 H13C 109.5 . .
H13A C13 H13C 109.5 . .
H13B C13 H13C 109.5 . .
N10 C14 C15 122.2(3) . .
N10 C14 H14 118.9 . .
C15 C14 H14 118.9 . .
C16 C15 C14 118.7(3) . .
C16 C15 H15 120.6 . .
C14 C15 H15 120.6 . .
C17 C16 C15 119.7(3) . .
C17 C16 H16 120.2 . .
C15 C16 H16 120.2 . .
C16 C17 C18 119.0(3) . .
C16 C17 H17 120.5 . .
C18 C17 H17 120.5 . .
N10 C18 C17 121.8(3) . .
N10 C18 C19 114.7(2) . .
C17 C18 C19 123.4(3) . .
N11 C19 C18 107.2(2) . .
N11 C19 H19A 110.3 . .
C18 C19 H19A 110.3 . .
N11 C19 H19B 110.3 . .
C18 C19 H19B 110.3 . .
H19A C19 H19B 108.5 . .
N11 C20 C21 111.3(2) . .
N11 C20 H20A 109.4 . .
C21 C20 H20A 109.4 . .
N11 C20 H20B 109.4 . .
C21 C20 H20B 109.4 . .
H20A C20 H20B 108.0 . .
N12 C21 C22 122.7(3) . .
N12 C21 C20 114.6(2) . .
C22 C21 C20 122.6(3) . .
C23 C22 C21 118.6(3) . .
C23 C22 H22 120.7 . .
C21 C22 H22 120.7 . .
C24 C23 C22 119.0(3) . .
C24 C23 H23 120.5 . .
C22 C23 H23 120.5 . .
C23 C24 C25 119.0(3) . .
C23 C24 H24 120.5 . .
C25 C24 H24 120.5 . .
N12 C25 C24 122.7(3) . .
N12 C25 H25 118.6 . .
C24 C25 H25 118.6 . .
N11 C26 C27 108.1(2) . .
N11 C26 H26A 110.1 . .
C27 C26 H26A 110.1 . .
N11 C26 H26B 110.1 . .
C27 C26 H26B 110.1 . .
H26A C26 H26B 108.4 . .
N13 C27 C28 122.1(3) . .
N13 C27 C26 114.0(2) . .
C28 C27 C26 123.9(3) . .
C27 C28 C29 118.8(3) . .
C27 C28 H28 120.6 . .
C29 C28 H28 120.6 . .
C30 C29 C28 119.2(3) . .
C30 C29 H29 120.4 . .
C28 C29 H29 120.4 . .
C31 C30 C29 119.1(3) . .
C31 C30 H30 120.4 . .
C29 C30 H30 120.4 . .
N13 C31 C30 122.3(3) . .
N13 C31 H31 118.8 . .
C30 C31 H31 118.8 . .
O4 Cl1 O3 113.4(11) . .
O4 Cl1 O2 111.4(11) . .
O3 Cl1 O2 108.0(12) . .
O4 Cl1 O1 107.2(10) . .
O3 Cl1 O1 107.6(11) . .
O2 Cl1 O1 109.1(11) . .
O2' Cl1' O1' 109.4(2) . .
O2' Cl1' O4' 110.4(3) . .
O1' Cl1' O4' 109.2(3) . .
O2' Cl1' O3' 110.3(3) . .
O1' Cl1' O3' 108.3(2) . .
O4' Cl1' O3' 109.2(2) . .

loop_
_geom_bond_atom_site_label_1
_geom_bond_atom_site_label_2
_geom_bond_distance
_geom_bond_site_symmetry_2
Fe1 C3 1.921(3) .
Fe1 C1 1.921(3) .
Fe1 C2 1.921(3) .
Fe1 N6 1.962(2) .
Fe1 N8 1.976(2) .
Fe1 N4 1.983(2) .
Fe2 N1 1.935(2) .
Fe2 N2 1.950(2) 3_667
Fe2 N12 1.969(2) .
Fe2 N10 1.976(2) .
Fe2 N11 1.987(2) .
Fe2 N13 1.991(2) .
B1 N7 1.548(4) .
B1 N5 1.551(4) .
B1 N9 1.568(4) .
B1 C13 1.586(4) .
N1 C1 1.152(3) .
N2 C2 1.151(3) .
N2 Fe2 1.950(2) 3_667
N3 C3 1.150(4) .
N4 C4 1.328(4) .
N4 N5 1.366(3) .
N5 C6 1.342(4) .
N6 C7 1.331(4) .
N6 N7 1.366(3) .
N7 C9 1.349(4) .
N8 C10 1.336(4) .
N8 N9 1.360(3) .
N9 C12 1.349(4) .
N10 C14 1.335(4) .
N10 C18 1.361(4) .
N11 C19 1.481(4) .
N11 C26 1.488(4) .
N11 C20 1.495(3) .
N12 C21 1.338(4) .
N12 C25 1.345(4) .
N13 C31 1.346(4) .
N13 C27 1.355(4) .
C4 C5 1.383(4) .
C4 H4 0.9500 .
C5 C6 1.376(4) .
C5 H5 0.9500 .
C6 H6 0.9500 .
C7 C8 1.389(4) .
C7 H7 0.9500 .
C8 C9 1.370(4) .
C8 H8 0.9500 .
C9 H9 0.9500 .
C10 C11 1.388(4) .
C10 H10 0.9500 .
C11 C12 1.367(4) .
C11 H11 0.9500 .
C12 H12 0.9500 .
C13 H13A 0.9800 .
C13 H13B 0.9800 .
C13 H13C 0.9800 .
C14 C15 1.389(4) .
C14 H14 0.9500 .
C15 C16 1.381(5) .
C15 H15 0.9500 .
C16 C17 1.374(5) .
C16 H16 0.9500 .
C17 C18 1.381(4) .
C17 H17 0.9500 .
C18 C19 1.501(4) .
C19 H19A 0.9900 .
C19 H19B 0.9900 .
C20 C21 1.500(4) .
C20 H20A 0.9900 .
C20 H20B 0.9900 .
C21 C22 1.388(4) .
C22 C23 1.383(4) .
C22 H22 0.9500 .
C23 C24 1.375(5) .
C23 H23 0.9500 .
C24 C25 1.380(4) .
C24 H24 0.9500 .
C25 H25 0.9500 .
C26 C27 1.501(4) .
C26 H26A 0.9900 .
C26 H26B 0.9900 .
C27 C28 1.378(4) .
C28 C29 1.388(5) .
C28 H28 0.9500 .
C29 C30 1.381(5) .
C29 H29 0.9500 .
C30 C31 1.376(4) .
C30 H30 0.9500 .
C31 H31 0.9500 .
Cl1 O4 1.424(9) .
Cl1 O3 1.430(9) .
Cl1 O2 1.437(9) .
Cl1 O1 1.454(9) .
Cl1' O2' 1.426(3) .
Cl1' O1' 1.425(3) .
Cl1' O4' 1.433(4) .
Cl1' O3' 1.441(3) .

loop_
_geom_torsion_atom_site_label_1
_geom_torsion_atom_site_label_2
_geom_torsion_atom_site_label_3
_geom_torsion_atom_site_label_4
_geom_torsion
_geom_torsion_site_symmetry_1
C4 N4 N5 C6 -0.8(3) .
Fe1 N4 N5 C6 -179.26(19) .
C4 N4 N5 B1 177.8(2) .
Fe1 N4 N5 B1 -0.7(3) .
N7 B1 N5 C6 -126.3(3) .
N9 B1 N5 C6 122.8(3) .
C13 B1 N5 C6 -1.2(4) .
N7 B1 N5 N4 55.5(3) .
N9 B1 N5 N4 -55.4(3) .
C13 B1 N5 N4 -179.4(2) .
C7 N6 N7 C9 0.7(3) .
Fe1 N6 N7 C9 -177.17(18) .
C7 N6 N7 B1 -174.6(2) .
Fe1 N6 N7 B1 7.6(3) .
N5 B1 N7 C9 126.0(3) .
N9 B1 N7 C9 -122.7(3) .
C13 B1 N7 C9 1.1(4) .
N5 B1 N7 N6 -60.0(3) .
N9 B1 N7 N6 51.4(3) .
C13 B1 N7 N6 175.1(2) .
C10 N8 N9 C12 0.9(3) .
Fe1 N8 N9 C12 -178.83(19) .
C10 N8 N9 B1 179.8(2) .
Fe1 N8 N9 B1 0.1(3) .
N7 B1 N9 C12 122.8(3) .
N5 B1 N9 C12 -125.1(3) .
C13 B1 N9 C12 -1.2(4) .
N7 B1 N9 N8 -55.9(3) .
N5 B1 N9 N8 56.3(3) .
C13 B1 N9 N8 -179.8(2) .
Fe2 N1 C1 Fe1 23(2) .
Fe2 N2 C2 Fe1 -25.6(17) 3_667
N5 N4 C4 C5 0.5(3) .
Fe1 N4 C4 C5 178.7(2) .
N4 C4 C5 C6 0.0(3) .
N4 N5 C6 C5 0.8(3) .
B1 N5 C6 C5 -177.5(3) .
C4 C5 C6 N5 -0.5(3) .
N7 N6 C7 C8 -0.5(3) .
Fe1 N6 C7 C8 177.0(2) .
N6 C7 C8 C9 0.1(3) .
N6 N7 C9 C8 -0.6(3) .
B1 N7 C9 C8 173.9(3) .
C7 C8 C9 N7 0.3(3) .
N9 N8 C10 C11 -0.6(3) .
Fe1 N8 C10 C11 179.1(2) .
N8 C10 C11 C12 0.1(3) .
N8 N9 C12 C11 -0.9(3) .
B1 N9 C12 C11 -179.6(3) .
C10 C11 C12 N9 0.5(3) .
C18 N10 C14 C15 0.6(4) .
Fe2 N10 C14 C15 -176.6(2) .
N10 C14 C15 C16 -0.2(5) .
C14 C15 C16 C17 -0.7(5) .
C15 C16 C17 C18 1.2(5) .
C14 N10 C18 C17 -0.1(4) .
Fe2 N10 C18 C17 177.5(2) .
C14 N10 C18 C19 -178.1(2) .
Fe2 N10 C18 C19 -0.5(3) .
C16 C17 C18 N10 -0.8(4) .
C16 C17 C18 C19 177.0(3) .
C26 N11 C19 C18 158.2(2) .
C20 N11 C19 C18 -77.5(3) .
Fe2 N11 C19 C18 41.3(2) .
N10 C18 C19 N11 -27.2(3) .
C17 C18 C19 N11 154.8(3) .
C19 N11 C20 C21 137.8(2) .
C26 N11 C20 C21 -97.5(3) .
Fe2 N11 C20 C21 20.3(3) .
C25 N12 C21 C22 3.2(4) .
Fe2 N12 C21 C22 -165.4(2) .
C25 N12 C21 C20 -173.5(2) .
Fe2 N12 C21 C20 17.9(3) .
N11 C20 C21 N12 -25.4(3) .
N11 C20 C21 C22 157.8(2) .
N12 C21 C22 C23 -2.1(4) .
C20 C21 C22 C23 174.3(3) .
C21 C22 C23 C24 -0.8(4) .
C22 C23 C24 C25 2.4(4) .
C21 N12 C25 C24 -1.4(4) .
Fe2 N12 C25 C24 165.6(2) .
C23 C24 C25 N12 -1.4(4) .
C19 N11 C26 C27 -157.0(2) .
C20 N11 C26 C27 79.7(3) .
Fe2 N11 C26 C27 -39.8(2) .
C31 N13 C27 C28 -3.3(4) .
Fe2 N13 C27 C28 164.2(2) .
C31 N13 C27 C26 177.0(2) .
Fe2 N13 C27 C26 -15.5(3) .
N11 C26 C27 N13 37.2(3) .
N11 C26 C27 C28 -142.5(3) .
N13 C27 C28 C29 2.4(5) .
C26 C27 C28 C29 -178.0(3) .
C27 C28 C29 C30 0.1(5) .
C28 C29 C30 C31 -1.5(5) .
C27 N13 C31 C30 1.8(4) .
Fe2 N13 C31 C30 -163.6(2) .
C29 C30 C31 N13 0.6(5) .
